data_4000372
_journal_name_full 'Chemistry of Materials'
_journal_paper_doi 10.1021/cm030563k
_journal_year 2004
_chemical_formula_moiety 'C36 H84 Mo2 N2 O16 P4, C5 H12'
_chemical_formula_sum 'C41 H96 Mo2 N2 O16 P4'
_chemical_formula_weight 1188.96
_space_group_IT_number 56
_symmetry_cell_setting orthorhombic
_symmetry_space_group_name_Hall '-P 2ab 2ac'
_symmetry_space_group_name_H-M 'P c c n'
_atom_sites_solution_hydrogens geom
_atom_sites_solution_primary direct
_atom_sites_solution_secondary difmap
_cell_angle_alpha 90.00
_cell_angle_beta 90.00
_cell_angle_gamma 90.00
_cell_formula_units_Z 4
_cell_length_a 15.67060(10)
_cell_length_b 16.8518(3)
_cell_length_c 24.3821(3)
_cell_measurement_reflns_used 7767
_cell_measurement_temperature 142(2)
_cell_measurement_theta_max 24.75
_cell_measurement_theta_min 1.75
_cell_volume 6438.77(15)
_diffrn_ambient_temperature 142(2)
_diffrn_measurement_device 'Bruker SMART CCD'
_diffrn_measurement_method \w-scans
_diffrn_radiation_monochromator graphite
_diffrn_radiation_source 'fine-focus sealed tube'
_diffrn_radiation_type MoK\a
_diffrn_radiation_wavelength 0.71073
_diffrn_reflns_av_R_equivalents 0.0794
_diffrn_reflns_av_sigmaI/netI 0.0645
_diffrn_reflns_limit_h_max 16
_diffrn_reflns_limit_h_min -18
_diffrn_reflns_limit_k_max 16
_diffrn_reflns_limit_k_min -19
_diffrn_reflns_limit_l_max 27
_diffrn_reflns_limit_l_min -27
_diffrn_reflns_number 27199
_diffrn_reflns_theta_max 24.70
_diffrn_reflns_theta_min 1.67
_diffrn_standards_decay_% ?
_diffrn_standards_interval_count ?
_diffrn_standards_interval_time ?
_diffrn_standards_number ?
_exptl_absorpt_coefficient_mu 0.542
_exptl_absorpt_correction_T_max 0.92793
_exptl_absorpt_correction_T_min 0.61215
_exptl_absorpt_correction_type empirical
_exptl_absorpt_process_details 'Blessig, 1995'
_exptl_crystal_colour orange
_exptl_crystal_density_diffrn 1.227
_exptl_crystal_density_meas ?
_exptl_crystal_density_method 'not measured'
_exptl_crystal_description block
_exptl_crystal_F_000 2512
_exptl_crystal_size_max 0.23
_exptl_crystal_size_mid 0.20
_exptl_crystal_size_min 0.19
_refine_ls_extinction_coef ?
_refine_ls_extinction_method none
_refine_ls_goodness_of_fit_all 1.014
_refine_ls_goodness_of_fit_obs 1.159
_refine_ls_hydrogen_treatment fixed
_refine_ls_matrix_type full
_refine_ls_number_parameters 299
_refine_ls_number_reflns 5413
_refine_ls_number_restraints 0
_refine_ls_restrained_S_all 1.014
_refine_ls_restrained_S_obs 1.159
_refine_ls_R_factor_all 0.0708
_refine_ls_R_factor_obs 0.0384
_refine_ls_shift/esd_max -0.021
_refine_ls_shift/esd_mean 0.001
_refine_ls_structure_factor_coef Fsqd
_refine_ls_weighting_details 'w=1/[\s^2^(Fo^2^)+(0.0598P)^2^+0.0000P] where P=(Fo^2^+2Fc^2^)/3'
_refine_ls_weighting_scheme calc
_refine_ls_wR_factor_all 0.1103
_refine_ls_wR_factor_obs 0.1018
_reflns_number_observed 3618
_reflns_number_total 5413
_reflns_observed_criterion >2sigma(I)
_cod_depositor_comments
;
The following automatic conversions were performed:

'_refine_ls_weighting_scheme' value 'calc
w=1/[\s^2^(Fo^2^)+(0.0598P)^2^+0.0000P] where P=(Fo^2^+2Fc^2^)/3' was
changed to 'calc'. New tag '_refine_ls_weighting_details' was
created. The value of the new tag was set to
'w=1/[\s^2^(Fo^2^)+(0.0598P)^2^+0.0000P] where P=(Fo^2^+2Fc^2^)/3'.

Automatic conversion script
Id: cif_fix_values 3143 2015-03-26 13:38:13Z robertas 
;
_cod_original_sg_symbol_H-M Pccn
_cod_database_code 4000372

loop_
_symmetry_equiv_pos_as_xyz
'x, y, z'
'-x+1/2, -y+1/2, z'
'-x, y+1/2, -z+1/2'
'x+1/2, -y, -z+1/2'
'-x, -y, -z'
'x-1/2, y-1/2, -z'
'x, -y-1/2, z-1/2'
'-x-1/2, y, z-1/2'

loop_
_atom_site_aniso_label
_atom_site_aniso_U_11
_atom_site_aniso_U_22
_atom_site_aniso_U_33
_atom_site_aniso_U_23
_atom_site_aniso_U_13
_atom_site_aniso_U_12
Mo1 0.0235(2) 0.0120(2) 0.0201(2) 0.0009(2) -0.0002(2) 0.0002(2)
P1 0.0318(6) 0.0168(5) 0.0217(6) 0.0022(5) -0.0022(5) 0.0017(5)
P2 0.0251(6) 0.0224(6) 0.0275(6) 0.0053(5) 0.0003(5) 0.0037(5)
N1 0.022(2) 0.018(2) 0.025(2) 0.003(2) 0.001(2) 0.0028(14)
O1 0.035(2) 0.0134(14) 0.023(2) -0.0004(12) -0.0057(13) -0.0008(13)
O2 0.031(2) 0.0198(15) 0.030(2) -0.0014(13) -0.0040(14) 0.0047(13)
O3 0.046(2) 0.025(2) 0.0172(15) 0.0024(13) -0.0026(14) 0.0014(14)
O4 0.030(2) 0.0145(14) 0.026(2) 0.0020(12) -0.0045(13) 0.0001(12)
O5 0.023(2) 0.025(2) 0.024(2) 0.0009(13) -0.0003(12) 0.0029(12)
O6 0.035(2) 0.032(2) 0.026(2) 0.0078(14) 0.0006(14) 0.0109(14)
O7 0.040(2) 0.029(2) 0.033(2) 0.0083(14) -0.0049(15) -0.0096(14)
O8 0.032(2) 0.028(2) 0.029(2) 0.0059(14) 0.0079(14) 0.0116(13)
C1 0.050(3) 0.038(3) 0.024(2) 0.000(2) -0.011(2) 0.003(2)
C2 0.103(5) 0.060(4) 0.021(3) 0.007(3) -0.006(3) -0.009(3)
C3 0.056(4) 0.072(4) 0.051(3) -0.014(3) -0.025(3) 0.012(3)
C4 0.077(4) 0.040(3) 0.038(3) -0.010(2) -0.016(3) 0.006(3)
C5 0.046(3) 0.018(2) 0.035(3) -0.001(2) -0.001(2) 0.013(2)
C6 0.050(3) 0.049(3) 0.053(3) -0.009(3) -0.007(3) 0.023(3)
C7 0.061(3) 0.038(3) 0.039(3) -0.010(2) -0.004(3) 0.017(3)
C8 0.080(4) 0.024(3) 0.055(3) 0.004(3) 0.000(3) 0.015(3)
C9 0.033(3) 0.038(3) 0.044(3) 0.010(2) 0.009(2) 0.016(2)
C10 0.058(4) 0.057(4) 0.070(4) 0.012(3) 0.038(3) 0.009(3)
C11 0.062(4) 0.059(4) 0.060(4) 0.010(3) 0.012(3) 0.038(3)
C12 0.063(4) 0.079(4) 0.042(3) -0.017(3) 0.000(3) 0.024(3)
C13 0.039(3) 0.049(3) 0.041(3) 0.011(3) -0.013(3) -0.016(2)
C14 0.054(4) 0.074(4) 0.069(4) 0.018(3) -0.016(3) -0.032(3)
C15 0.063(4) 0.059(4) 0.047(3) -0.006(3) -0.010(3) -0.023(3)
C16 0.061(4) 0.053(3) 0.051(3) 0.020(3) -0.024(3) -0.013(3)
C20 0.037(3) 0.032(3) 0.022(2) 0.006(2) -0.003(2) 0.003(2)
C21 0.035(3) 0.019(2) 0.043(3) 0.009(2) 0.001(2) -0.001(2)

loop_
_atom_site_label
_atom_site_type_symbol
_atom_site_fract_x
_atom_site_fract_y
_atom_site_fract_z
_atom_site_U_iso_or_equiv
_atom_site_thermal_displace_type
_atom_site_occupancy
_atom_site_calc_flag
_atom_site_refinement_flags
_atom_site_disorder_group
Mo1 Mo 0.20673(2) 0.19797(2) 0.183754(14) 0.01855(12) Uani 1 d . .
P1 P 0.14804(7) 0.32852(6) 0.09969(4) 0.0234(3) Uani 1 d . .
P2 P 0.02876(7) 0.20840(6) 0.26032(4) 0.0250(3) Uani 1 d . .
N1 N 0.2391(2) 0.1381(2) 0.24696(13) 0.0216(8) Uani 1 d . .
O1 O 0.1413(2) 0.24076(15) 0.11201(10) 0.0239(6) Uani 1 d . .
O2 O 0.0626(2) 0.3677(2) 0.11886(11) 0.0272(7) Uani 1 d . .
O3 O 0.1587(2) 0.3447(2) 0.03704(10) 0.0294(7) Uani 1 d . .
O4 O 0.2256(2) 0.36680(15) 0.12709(11) 0.0234(7) Uani 1 d . .
O5 O 0.0935(2) 0.2337(2) 0.21703(11) 0.0239(7) Uani 1 d . .
O6 O 0.0606(2) 0.1733(2) 0.31162(11) 0.0310(7) Uani 1 d . .
O7 O -0.0355(2) 0.1471(2) 0.23381(11) 0.0338(7) Uani 1 d . .
O8 O -0.0242(2) 0.2878(2) 0.26898(11) 0.0296(7) Uani 1 d . .
C1 C 0.1083(3) 0.3100(3) -0.0089(2) 0.0373(12) Uani 1 d . .
C2 C 0.1448(4) 0.3515(3) -0.0589(2) 0.062(2) Uani 1 d . .
H2A H 0.1335(4) 0.4085(3) -0.0564(2) 0.092 Uiso 1 calc R .
H2B H 0.1181(4) 0.3301(3) -0.0921(2) 0.092 Uiso 1 calc R .
H2C H 0.2066(4) 0.3425(3) -0.0605(2) 0.092 Uiso 1 calc R .
C3 C 0.0137(3) 0.3273(3) -0.0004(2) 0.060(2) Uani 1 d . .
H3A H -0.0066(3) 0.2993(3) 0.0323(2) 0.089 Uiso 1 calc R .
H3B H -0.0185(3) 0.3093(3) -0.0325(2) 0.089 Uiso 1 calc R .
H3C H 0.0054(3) 0.3846(3) 0.0045(2) 0.089 Uiso 1 calc R .
C4 C 0.1243(3) 0.2209(3) -0.0106(2) 0.0517(15) Uani 1 d . .
H4A H 0.1000(3) 0.1961(3) 0.0222(2) 0.078 Uiso 1 calc R .
H4B H 0.1859(3) 0.2108(3) -0.0118(2) 0.078 Uiso 1 calc R .
H4C H 0.0973(3) 0.1984(3) -0.0434(2) 0.078 Uiso 1 calc R .
C5 C 0.0453(3) 0.4512(2) 0.1347(2) 0.0333(11) Uani 1 d . .
C6 C -0.0511(3) 0.4582(3) 0.1304(2) 0.0506(14) Uani 1 d . .
H6A H -0.0780(3) 0.4206(3) 0.1558(2) 0.076 Uiso 1 calc R .
H6B H -0.0691(3) 0.4462(3) 0.0928(2) 0.076 Uiso 1 calc R .
H6C H -0.0686(3) 0.5124(3) 0.1399(2) 0.076 Uiso 1 calc R .
C7 C 0.0732(3) 0.4614(3) 0.1934(2) 0.0463(13) Uani 1 d . .
H7A H 0.0426(3) 0.4234(3) 0.2167(2) 0.069 Uiso 1 calc R .
H7B H 0.0605(3) 0.5155(3) 0.2055(2) 0.069 Uiso 1 calc R .
H7C H 0.1348(3) 0.4518(3) 0.1962(2) 0.069 Uiso 1 calc R .
C8 C 0.0898(3) 0.5077(3) 0.0967(2) 0.0531(15) Uani 1 d . .
H8A H 0.0696(3) 0.4990(3) 0.0591(2) 0.080 Uiso 1 calc R .
H8B H 0.1515(3) 0.4986(3) 0.0983(2) 0.080 Uiso 1 calc R .
H8C H 0.0772(3) 0.5624(3) 0.1077(2) 0.080 Uiso 1 calc R .
C9 C -0.0749(3) 0.3067(3) 0.3174(2) 0.0384(12) Uani 1 d . .
C10 C -0.1288(3) 0.2362(3) 0.3350(2) 0.062(2) Uani 1 d . .
H10A H -0.1664(3) 0.2205(3) 0.3048(2) 0.093 Uiso 1 calc R .
H10B H -0.1634(3) 0.2510(3) 0.3669(2) 0.093 Uiso 1 calc R .
H10C H -0.0914(3) 0.1918(3) 0.3446(2) 0.093 Uiso 1 calc R .
C11 C -0.1318(3) 0.3754(3) 0.2980(2) 0.060(2) Uani 1 d . .
H11A H -0.1698(3) 0.3567(3) 0.2688(2) 0.090 Uiso 1 calc R .
H11B H -0.0959(3) 0.4185(3) 0.2840(2) 0.090 Uiso 1 calc R .
H11C H -0.1659(3) 0.3949(3) 0.3289(2) 0.090 Uiso 1 calc R .
C12 C -0.0154(3) 0.3337(3) 0.3625(2) 0.061(2) Uani 1 d . .
H12A H 0.0181(3) 0.3791(3) 0.3496(2) 0.092 Uiso 1 calc R .
H12B H 0.0230(3) 0.2902(3) 0.3724(2) 0.092 Uiso 1 calc R .
H12C H -0.0489(3) 0.3494(3) 0.3947(2) 0.092 Uiso 1 calc R .
C13 C -0.0748(3) 0.1465(3) 0.1792(2) 0.0429(13) Uani 1 d . .
C14 C -0.1579(3) 0.0997(4) 0.1878(2) 0.066(2) Uani 1 d . .
H14A H -0.1954(3) 0.1291(4) 0.2127(2) 0.099 Uiso 1 calc R .
H14B H -0.1447(3) 0.0478(4) 0.2037(2) 0.099 Uiso 1 calc R .
H14C H -0.1866(3) 0.0925(4) 0.1524(2) 0.099 Uiso 1 calc R .
C15 C -0.0153(3) 0.1022(3) 0.1406(2) 0.057(2) Uani 1 d . .
H15A H -0.0048(3) 0.0487(3) 0.1550(2) 0.085 Uiso 1 calc R .
H15B H 0.0389(3) 0.1308(3) 0.1377(2) 0.085 Uiso 1 calc R .
H15C H -0.0417(3) 0.0983(3) 0.1043(2) 0.085 Uiso 1 calc R .
C16 C -0.0930(3) 0.2301(3) 0.1586(2) 0.0551(15) Uani 1 d . .
H16A H -0.1314(3) 0.2571(3) 0.1842(2) 0.083 Uiso 1 calc R .
H16B H -0.1200(3) 0.2272(3) 0.1223(2) 0.083 Uiso 1 calc R .
H16C H -0.0394(3) 0.2598(3) 0.1558(2) 0.083 Uiso 1 calc R .
C20 C 0.2904(3) 0.1521(3) 0.2958(2) 0.0304(11) Uani 1 d . .
H20A H 0.3197(3) 0.2033(3) 0.2925(2) 0.046 Uiso 1 calc R .
H20B H 0.3327(3) 0.1097(3) 0.2997(2) 0.046 Uiso 1 calc R .
H20C H 0.2533(3) 0.1529(3) 0.3282(2) 0.046 Uiso 1 calc R .
C21 C 0.1944(3) 0.0619(2) 0.2505(2) 0.0321(11) Uani 1 d . .
H21A H 0.1604(3) 0.0538(2) 0.2173(2) 0.048 Uiso 1 calc R .
H21B H 0.1567(3) 0.0621(2) 0.2826(2) 0.048 Uiso 1 calc R .
H21C H 0.2361(3) 0.0189(2) 0.2541(2) 0.048 Uiso 1 calc R .
C91 C 0.2645(16) -0.1879(14) -0.0188(10) 0.097(8) Uiso 0.36 d P .
C92 C 0.2455(29) -0.2316(21) -0.0044(8) 0.114(10) Uiso 0.36 d P .
C93 C 0.2097(14) -0.1442(17) 0.0077(10) 0.111(8) Uiso 0.36 d P .
C94 C 0.1874(22) -0.0192(21) 0.0001(14) 0.145(12) Uiso 0.36 d P .
C95 C 0.2186(18) -0.0658(20) -0.0026(12) 0.132(10) Uiso 0.36 d P .
C96 C 0.1556(18) -0.0037(16) 0.0359(11) 0.119(9) Uiso 0.36 d P .
C97 C 0.0952(22) -0.0048(21) 0.0162(14) 0.178(13) Uiso 0.36 d P .
